data_7062046
loop_
_publ_author_name
'Aragoni, M. Carla'
'Podda, Enrico'
'Arca, Massimiliano'
'Pintus, Anna'
'Lippolis, Vito'
'Caltagirone, Claudia'
'Bartz, Ricardo H.'
'Lenard\~ao, Eder J.'
'Perin, Gelson'
'Schumacher, Ricardo F.'
'Coles, Simon J.'
'Orton, James B.'

_publ_section_title
;
 An unprecedented non-classical polyinterhalogen anion made of
 [I2Cl]&#x2212; and I2 at the 2-(p-tolyl)selenopheno[2,3-b]pyridinium
 cation template
;
_journal_issue 45
_journal_name_full 'New Journal of Chemistry'
_journal_page_first 21921
_journal_page_last 21929
_journal_paper_doi 10.1039/D2NJ04689J
_journal_volume 46
_journal_year 2022
_chemical_formula_moiety 'C14 H12 N Se, Cl, 2(H2 O)'
_chemical_formula_sum 'C14 H16 Cl N O2 Se'
_chemical_formula_weight 344.69
_space_group_crystal_system triclinic
_space_group_IT_number 2
_space_group_name_Hall '-P 1'
_space_group_name_H-M_alt 'P -1'
_atom_sites_solution_hydrogens mixed
_audit_creation_date 2022-01-27
_audit_creation_method
;
Olex2 1.5
(compiled 2021.12.09 svn.r5202d8cf for OlexSys, GUI svn.r6439)
;
_audit_update_record
;
2022-09-02 deposited with the CCDC.	2022-10-31 downloaded from the CCDC.
;
_cell_angle_alpha 70.419(2)
_cell_angle_beta 80.430(2)
_cell_angle_gamma 88.427(2)
_cell_formula_units_Z 2
_cell_length_a 7.3040(2)
_cell_length_b 9.1476(2)
_cell_length_c 11.7026(2)
_cell_measurement_reflns_used 6819
_cell_measurement_temperature 100.01(10)
_cell_measurement_theta_max 70.3150
_cell_measurement_theta_min 4.0660
_cell_volume 726.09(3)
_computing_cell_refinement 'CrysAlisPro 1.171.40.37a (Rigaku OD, 2019)'
_computing_data_collection 'CrysAlisPro 1.171.40.37a (Rigaku OD, 2019)'
_computing_data_reduction 'CrysAlisPro 1.171.40.37a (Rigaku OD, 2019)'
_computing_molecular_graphics 'Olex2 1.5 (Dolomanov et al., 2009)'
_computing_publication_material 'Olex2 1.5 (Dolomanov et al., 2009)'
_computing_structure_refinement 'SHELXL 2018/3 (Sheldrick, 2015)'
_computing_structure_solution 'SHELXT 2018/2 (Sheldrick, 2018)'
_diffrn_ambient_temperature 100(2)
_diffrn_detector_type 'Hybrid Photon Counting Detector'
_diffrn_measured_fraction_theta_full 0.992
_diffrn_measured_fraction_theta_max 0.991
_diffrn_measurement_details
;
List of Runs (angles in degrees, time in seconds):

  # Type    Start    End  Width  t~exp~   \w     \q     \k     \f   Frames
#--------------------------------------------------------------------------
  1  \w    -89.00  89.00   0.50    0.50    --    0.00   0.00-180.00  356
  2  \w    -84.00  94.00   0.50    1.00    --    5.00  49.00 -30.00  356
  3  \w   -179.00  -1.00   0.50    1.00    --  -90.00  10.00   0.00  356
  4  \w   -179.00  -1.00   0.50    1.00    --  -90.00  56.00  97.00  356
  5  \w   -179.00  -1.00   0.50    1.00    --  -90.00  58.00 174.44  356
  6  \w   -179.00 -19.00   0.50    1.00    --  -90.00  56.00 134.61  320
  7  \w   -179.00  -1.00   0.50    1.00    --  -90.00  30.00 -30.00  356
  8  \w   -179.00  -1.00   0.50    1.00    --  -90.00  59.00 -27.03  356
  9  \w   -179.00  -1.00   0.50    1.00    --  -90.00  55.00  22.04  356
 10  \w   -179.00  -1.00   0.50    1.00    --  -90.00  55.00  22.04  356
 11  \w   -179.00  -1.00   0.50    1.00    --  -90.00  30.00-150.00  356
 12  \w   -179.00 -19.00   0.50    1.00    --  -90.00  56.00 134.61  320
 13  \w    -48.00 -10.00   0.50    1.00    --  -90.00  30.00 -30.00   76
 14  \w   -157.00-114.00   0.50    1.00    --  -90.00  58.00  27.20   86
 15  \w   -178.00-103.00   0.50    1.00    --  -90.00  59.00 -97.26  150
;
_diffrn_measurement_device 'three-circle quarter \c goniometer'
_diffrn_measurement_device_type 'Rigaku AFC11'
_diffrn_measurement_method '\w scans'
_diffrn_radiation_type CuK\a
_diffrn_radiation_wavelength 1.54184
_diffrn_reflns_av_R_equivalents 0.0296
_diffrn_reflns_av_unetI/netI 0.0237
_diffrn_reflns_Laue_measured_fraction_full 0.992
_diffrn_reflns_Laue_measured_fraction_max 0.991
_diffrn_reflns_limit_h_max 8
_diffrn_reflns_limit_h_min -8
_diffrn_reflns_limit_k_max 11
_diffrn_reflns_limit_k_min -11
_diffrn_reflns_limit_l_max 14
_diffrn_reflns_limit_l_min -14
_diffrn_reflns_number 13289
_diffrn_reflns_point_group_measured_fraction_full 0.992
_diffrn_reflns_point_group_measured_fraction_max 0.991
_diffrn_reflns_theta_full 67.684
_diffrn_reflns_theta_max 68.225
_diffrn_reflns_theta_min 4.066
_exptl_absorpt_coefficient_mu 5.176
_exptl_absorpt_correction_T_max 1.000
_exptl_absorpt_correction_T_min 0.968
_exptl_absorpt_correction_type gaussian
_exptl_absorpt_process_details
;
CrysAlisPro 1.171.40.37a (Rigaku Oxford Diffraction, 2019)
Numerical absorption correction based on gaussian integration over
			a multifaceted crystal model
Empirical absorption correction using spherical harmonics,
 implemented in SCALE3 ABSPACK scaling algorithm.
;
_exptl_crystal_colour colourless
_exptl_crystal_colour_primary colourless
_exptl_crystal_density_diffrn 1.577
_exptl_crystal_description lath
_exptl_crystal_F_000 348
_exptl_crystal_recrystallization_method 'The material was recrystallised from acetonitrile by slow evaporation'
_exptl_crystal_size_max 0.085
_exptl_crystal_size_mid 0.045
_exptl_crystal_size_min 0.003
_refine_diff_density_max 0.626
_refine_diff_density_min -0.414
_refine_diff_density_rms 0.068
_refine_ls_extinction_method none
_refine_ls_goodness_of_fit_ref 1.073
_refine_ls_hydrogen_treatment mixed
_refine_ls_matrix_type full
_refine_ls_number_parameters 187
_refine_ls_number_reflns 2632
_refine_ls_number_restraints 2
_refine_ls_restrained_S_all 1.073
_refine_ls_R_factor_all 0.0300
_refine_ls_R_factor_gt 0.0277
_refine_ls_shift/su_max 0.001
_refine_ls_shift/su_mean 0.000
_refine_ls_structure_factor_coef Fsqd
_refine_ls_weighting_details 'w=1/[\s^2^(Fo^2^)+(0.0369P)^2^+0.6573P] where P=(Fo^2^+2Fc^2^)/3'
_refine_ls_weighting_scheme calc
_refine_ls_wR_factor_gt 0.0700
_refine_ls_wR_factor_ref 0.0710
_reflns_Friedel_coverage 0.000
_reflns_number_gt 2466
_reflns_number_total 2632
_reflns_threshold_expression 'I > 2\s(I)'
_cod_data_source_file d2nj04689j2.cif
_cod_data_source_block 1
_cod_depositor_comments 'Adding full bibliography for 7062046--7062047.cif.'
_cod_database_code 7062046
_shelx_shelxl_version_number 2018/3
_shelx_space_group_comment
;
The symmetry employed for this shelxl refinement is uniquely defined
by the following loop, which should always be used as a source of
symmetry information in preference to the above space-group names.
They are only intended as comments.
;
_olex2_refinement_description
;
1. Fixed Uiso
 At 1.2 times of:
  All C(H) groups, All N(H) groups
 At 1.5 times of:
  All C(H,H,H) groups, All O(H,H) groups
2. Restrained distances
 O2-H2C
 0.84 with sigma of 0.02
 O1-H1C
 0.84 with sigma of 0.02
3. Others
 Fixed Sof: H1B(0.5) H2B(0.5) H2C(0.5) H1C(0.5)
4.a Free rotating group:
 O1(H1AA,H1B), O2(H2A,H2B)
4.b Aromatic/amide H refined with riding coordinates:
 N1(H1), C1(H1A), C2(H2), C3(H3), C6(H6), C9(H9), C10(H10), C12(H12), C13(H13)
4.c Idealised Me refined as rotating group:
 C14(H14A,H14B,H14C)
;
_olex2_submission_special_instructions 'No special instructions were received'
_oxdiff_exptl_absorpt_empirical_details
;
Empirical correction (ABSPACK) includes:
- Absorption correction using spherical harmonics
- Frame scaling
- Detector area scaling
;

loop_
_space_group_symop_operation_xyz
'x, y, z'
'-x, -y, -z'

loop_
_atom_site_label
_atom_site_type_symbol
_atom_site_fract_x
_atom_site_fract_y
_atom_site_fract_z
_atom_site_U_iso_or_equiv
_atom_site_adp_type
_atom_site_occupancy
_atom_site_site_symmetry_order
_atom_site_calc_flag
_atom_site_refinement_flags_posn
_atom_site_refinement_flags_adp
_atom_site_refinement_flags_occupancy
_atom_site_disorder_assembly
_atom_site_disorder_group
Se1 Se 0.73226(3) 0.70229(3) 0.46028(2) 0.01994(10) Uani 1 1 d . . . . .
N1 N 0.9212(3) 0.7590(3) 0.21447(18) 0.0255(5) Uani 1 1 d . . . . .
H1 H 0.903817 0.858378 0.201636 0.031 Uiso 1 1 calc R U . . .
C1 C 1.0112(3) 0.7138(3) 0.1228(2) 0.0293(6) Uani 1 1 d . . . . .
H1A H 1.056669 0.789243 0.045209 0.035 Uiso 1 1 calc R U . . .
C2 C 1.0379(3) 0.5586(3) 0.1407(2) 0.0283(6) Uani 1 1 d . . . . .
H2 H 1.101571 0.527388 0.075411 0.034 Uiso 1 1 calc R U . . .
C3 C 0.9725(3) 0.4479(3) 0.2532(2) 0.0252(5) Uani 1 1 d . . . . .
H3 H 0.990268 0.340793 0.265375 0.030 Uiso 1 1 calc R U . . .
C4 C 0.8801(3) 0.4953(3) 0.3487(2) 0.0203(5) Uani 1 1 d . . . . .
C5 C 0.8570(3) 0.6546(3) 0.3260(2) 0.0208(5) Uani 1 1 d . . . . .
C6 C 0.8004(3) 0.4024(3) 0.4717(2) 0.0209(5) Uani 1 1 d . . . . .
H6 H 0.804497 0.292374 0.500408 0.025 Uiso 1 1 calc R U . . .
C7 C 0.7185(3) 0.4834(3) 0.5441(2) 0.0190(5) Uani 1 1 d . . . . .
C8 C 0.6261(3) 0.4222(3) 0.6729(2) 0.0194(5) Uani 1 1 d . . . . .
C9 C 0.6186(4) 0.2635(3) 0.7364(2) 0.0249(5) Uani 1 1 d . . . . .
H9 H 0.674050 0.194736 0.696140 0.030 Uiso 1 1 calc R U . . .
C10 C 0.5310(4) 0.2041(3) 0.8580(2) 0.0277(6) Uani 1 1 d . . . . .
H10 H 0.526350 0.095100 0.899246 0.033 Uiso 1 1 calc R U . . .
C11 C 0.4494(3) 0.3014(3) 0.9209(2) 0.0225(5) Uani 1 1 d . . . . .
C12 C 0.4562(3) 0.4593(3) 0.8572(2) 0.0217(5) Uani 1 1 d . . . . .
H12 H 0.400709 0.527805 0.897699 0.026 Uiso 1 1 calc R U . . .
C13 C 0.5430(3) 0.5201(3) 0.7348(2) 0.0206(5) Uani 1 1 d . . . . .
H13 H 0.545603 0.628935 0.693187 0.025 Uiso 1 1 calc R U . . .
C14 C 0.3572(4) 0.2329(3) 1.0541(2) 0.0279(5) Uani 1 1 d . . . . .
H14A H 0.450319 0.182132 1.104620 0.042 Uiso 1 1 calc R U . . .
H14B H 0.260759 0.156361 1.061294 0.042 Uiso 1 1 calc R U . . .
H14C H 0.300807 0.315695 1.082476 0.042 Uiso 1 1 calc R U . . .
Cl1 Cl 0.83337(8) 1.09248(7) 0.18902(5) 0.02941(15) Uani 1 1 d . . . . .
O1 O 0.8940(3) -0.0017(3) 0.6107(2) 0.0435(5) Uani 1 1 d DG . . . .
H1AA H 0.957140 -0.030293 0.668959 0.065 Uiso 1 1 d G U . . .
H1B H 0.801466 -0.063990 0.627461 0.065 Uiso 0.5 1 d G U P A 1
O2 O 0.5335(3) -0.0814(2) 0.61708(18) 0.0331(4) Uani 1 1 d DG . . . .
H2A H 0.431121 -0.080924 0.684518 0.050 Uiso 1 1 d G U . . .
H2B H 0.523127 -0.016961 0.546850 0.050 Uiso 0.5 1 d G U P B 1
H2C H 0.634(5) -0.056(7) 0.629(6) 0.039(19) Uiso 0.5 1 d D . P C 2
H1C H 0.955(7) -0.052(6) 0.572(4) 0.021(15) Uiso 0.5 1 d D . P D 2

loop_
_atom_site_aniso_label
_atom_site_aniso_U_11
_atom_site_aniso_U_22
_atom_site_aniso_U_33
_atom_site_aniso_U_23
_atom_site_aniso_U_13
_atom_site_aniso_U_12
Se1 0.01937(15) 0.02338(15) 0.01546(14) -0.00581(10) -0.00036(9) 0.00293(10)
N1 0.0213(11) 0.0320(12) 0.0189(10) -0.0038(9) -0.0018(8) 0.0050(9)
C1 0.0188(12) 0.0509(17) 0.0144(11) -0.0071(11) -0.0008(9) 0.0024(11)
C2 0.0188(12) 0.0493(17) 0.0197(12) -0.0160(12) -0.0026(9) 0.0049(11)
C3 0.0200(12) 0.0364(15) 0.0241(12) -0.0171(11) -0.0031(10) 0.0032(11)
C4 0.0121(11) 0.0313(13) 0.0182(11) -0.0087(10) -0.0039(9) 0.0014(9)
C5 0.0152(11) 0.0294(13) 0.0165(11) -0.0057(10) -0.0034(9) 0.0020(9)
C6 0.0169(11) 0.0253(12) 0.0205(11) -0.0078(10) -0.0030(9) 0.0021(9)
C7 0.0161(11) 0.0266(12) 0.0145(10) -0.0067(9) -0.0033(9) 0.0015(9)
C8 0.0152(11) 0.0260(12) 0.0172(11) -0.0072(9) -0.0028(9) 0.0005(9)
C9 0.0283(13) 0.0262(13) 0.0199(12) -0.0089(10) -0.0020(10) 0.0071(10)
C10 0.0364(15) 0.0235(13) 0.0198(12) -0.0044(10) -0.0020(11) 0.0046(11)
C11 0.0202(12) 0.0299(13) 0.0170(11) -0.0073(10) -0.0039(9) 0.0015(10)
C12 0.0187(12) 0.0275(13) 0.0202(11) -0.0107(10) -0.0016(9) 0.0034(10)
C13 0.0200(12) 0.0226(12) 0.0187(11) -0.0069(9) -0.0018(9) 0.0007(9)
C14 0.0301(14) 0.0311(14) 0.0187(12) -0.0060(10) 0.0011(10) 0.0029(11)
Cl1 0.0267(3) 0.0369(4) 0.0198(3) -0.0056(2) 0.0010(2) 0.0007(3)
O1 0.0440(13) 0.0451(13) 0.0469(13) -0.0173(11) -0.0190(10) 0.0017(10)
O2 0.0341(11) 0.0339(11) 0.0273(9) -0.0103(8) 0.0048(8) 0.0046(9)

loop_
_atom_type_symbol
_atom_type_description
_atom_type_scat_dispersion_real
_atom_type_scat_dispersion_imag
_atom_type_scat_source
C C 0.0181 0.0091 'International Tables Vol C Tables 4.2.6.8 and 6.1.1.4'
H H 0.0000 0.0000 'International Tables Vol C Tables 4.2.6.8 and 6.1.1.4'
Cl Cl 0.3639 0.7018 'International Tables Vol C Tables 4.2.6.8 and 6.1.1.4'
N N 0.0311 0.0180 'International Tables Vol C Tables 4.2.6.8 and 6.1.1.4'
O O 0.0492 0.0322 'International Tables Vol C Tables 4.2.6.8 and 6.1.1.4'
Se Se -0.7943 1.1372 'International Tables Vol C Tables 4.2.6.8 and 6.1.1.4'

loop_
_exptl_crystal_face_index_h
_exptl_crystal_face_index_k
_exptl_crystal_face_index_l
_exptl_crystal_face_perp_dist
0 1 0 0.0166
0 -1 0 0.0036
0 1 -1 0.0020
0 -1 1 0.0010
1 0 0 0.0376
-1 0 0 0.0406

loop_
_geom_angle_atom_site_label_1
_geom_angle_atom_site_label_2
_geom_angle_atom_site_label_3
_geom_angle
_geom_angle_site_symmetry_1
_geom_angle_site_symmetry_3
_geom_angle_publ_flag
C5 Se1 C7 85.52(10) . . ?
C1 N1 H1 119.4 . . ?
C1 N1 C5 121.2(2) . . ?
C5 N1 H1 119.4 . . ?
N1 C1 H1A 119.9 . . ?
N1 C1 C2 120.2(2) . . ?
C2 C1 H1A 119.9 . . ?
C1 C2 H2 119.8 . . ?
C1 C2 C3 120.4(2) . . ?
C3 C2 H2 119.8 . . ?
C2 C3 H3 120.4 . . ?
C2 C3 C4 119.2(2) . . ?
C4 C3 H3 120.4 . . ?
C3 C4 C5 118.2(2) . . ?
C3 C4 C6 129.0(2) . . ?
C5 C4 C6 112.7(2) . . ?
N1 C5 Se1 125.27(19) . . ?
N1 C5 C4 120.7(2) . . ?
C4 C5 Se1 114.00(17) . . ?
C4 C6 H6 122.4 . . ?
C7 C6 C4 115.2(2) . . ?
C7 C6 H6 122.4 . . ?
C6 C7 Se1 112.55(17) . . ?
C6 C7 C8 128.0(2) . . ?
C8 C7 Se1 119.43(17) . . ?
C9 C8 C7 120.3(2) . . ?
C9 C8 C13 118.1(2) . . ?
C13 C8 C7 121.6(2) . . ?
C8 C9 H9 119.6 . . ?
C10 C9 C8 120.8(2) . . ?
C10 C9 H9 119.6 . . ?
C9 C10 H10 119.3 . . ?
C9 C10 C11 121.4(2) . . ?
C11 C10 H10 119.3 . . ?
C10 C11 C14 120.0(2) . . ?
C12 C11 C10 117.7(2) . . ?
C12 C11 C14 122.4(2) . . ?
C11 C12 H12 119.3 . . ?
C11 C12 C13 121.4(2) . . ?
C13 C12 H12 119.3 . . ?
C8 C13 H13 119.7 . . ?
C12 C13 C8 120.6(2) . . ?
C12 C13 H13 119.7 . . ?
C11 C14 H14A 109.5 . . ?
C11 C14 H14B 109.5 . . ?
C11 C14 H14C 109.5 . . ?
H14A C14 H14B 109.5 . . ?
H14A C14 H14C 109.5 . . ?
H14B C14 H14C 109.5 . . ?
H1AA O1 H1B 109.4 . . ?
H1AA O1 H1C 93.3 . . ?
H2A O2 H2B 114.8 . . ?
H2A O2 H2C 111.6 . . ?

loop_
_geom_bond_atom_site_label_1
_geom_bond_atom_site_label_2
_geom_bond_distance
_geom_bond_site_symmetry_2
_geom_bond_publ_flag
Se1 C5 1.857(2) . ?
Se1 C7 1.909(2) . ?
N1 H1 0.8800 . ?
N1 C1 1.342(3) . ?
N1 C5 1.350(3) . ?
C1 H1A 0.9500 . ?
C1 C2 1.378(4) . ?
C2 H2 0.9500 . ?
C2 C3 1.382(4) . ?
C3 H3 0.9500 . ?
C3 C4 1.397(3) . ?
C4 C5 1.401(3) . ?
C4 C6 1.435(3) . ?
C6 H6 0.9500 . ?
C6 C7 1.362(3) . ?
C7 C8 1.468(3) . ?
C8 C9 1.389(3) . ?
C8 C13 1.398(3) . ?
C9 H9 0.9500 . ?
C9 C10 1.388(3) . ?
C10 H10 0.9500 . ?
C10 C11 1.398(3) . ?
C11 C12 1.383(4) . ?
C11 C14 1.515(3) . ?
C12 H12 0.9500 . ?
C12 C13 1.395(3) . ?
C13 H13 0.9500 . ?
C14 H14A 0.9800 . ?
C14 H14B 0.9800 . ?
C14 H14C 0.9800 . ?
O1 H1AA 0.8504 . ?
O1 H1B 0.8500 . ?
O1 H1C 0.82(2) . ?
O2 H2A 0.9939 . ?
O2 H2B 0.8498 . ?
O2 H2C 0.82(2) . ?

loop_
_geom_torsion_atom_site_label_1
_geom_torsion_atom_site_label_2
_geom_torsion_atom_site_label_3
_geom_torsion_atom_site_label_4
_geom_torsion
_geom_torsion_site_symmetry_1
_geom_torsion_site_symmetry_2
_geom_torsion_site_symmetry_3
_geom_torsion_site_symmetry_4
_geom_torsion_publ_flag
Se1 C7 C8 C9 -178.45(18) . . . . ?
Se1 C7 C8 C13 1.9(3) . . . . ?
N1 C1 C2 C3 -0.1(4) . . . . ?
C1 N1 C5 Se1 179.53(18) . . . . ?
C1 N1 C5 C4 -1.0(3) . . . . ?
C1 C2 C3 C4 -0.4(4) . . . . ?
C2 C3 C4 C5 0.2(3) . . . . ?
C2 C3 C4 C6 179.7(2) . . . . ?
C3 C4 C5 Se1 -179.95(17) . . . . ?
C3 C4 C5 N1 0.5(3) . . . . ?
C3 C4 C6 C7 -179.9(2) . . . . ?
C4 C6 C7 Se1 0.1(3) . . . . ?
C4 C6 C7 C8 -179.9(2) . . . . ?
C5 N1 C1 C2 0.8(4) . . . . ?
C5 C4 C6 C7 -0.4(3) . . . . ?
C6 C4 C5 Se1 0.5(3) . . . . ?
C6 C4 C5 N1 -179.1(2) . . . . ?
C6 C7 C8 C9 1.6(4) . . . . ?
C6 C7 C8 C13 -178.1(2) . . . . ?
C7 Se1 C5 N1 179.2(2) . . . . ?
C7 Se1 C5 C4 -0.31(17) . . . . ?
C7 C8 C9 C10 -179.7(2) . . . . ?
C7 C8 C13 C12 -179.9(2) . . . . ?
C8 C9 C10 C11 -0.7(4) . . . . ?
C9 C8 C13 C12 0.4(3) . . . . ?
C9 C10 C11 C12 1.0(4) . . . . ?
C9 C10 C11 C14 -179.2(2) . . . . ?
C10 C11 C12 C13 -0.6(4) . . . . ?
C11 C12 C13 C8 -0.1(4) . . . . ?
C13 C8 C9 C10 0.0(4) . . . . ?
C14 C11 C12 C13 179.6(2) . . . . ?
